data_7703521
loop_
_publ_author_name
'Ghosh, Rajib'
'Ghosh, Tamal Kanti'
'Ghosh, Pradyut'

_publ_section_title
;
 Selective and efficient removal of perrhenate by an imidazolium based
 hexapodal receptor in water medium.
;
_journal_issue 10
_journal_name_full 'Dalton transactions (Cambridge, England : 2003)'
_journal_page_first 3093
_journal_page_last 3097
_journal_paper_doi 10.1039/d0dt00365d
_journal_volume 49
_journal_year 2020
_chemical_formula_sum 'C42 H60 N12 O26 Re6'
_chemical_formula_weight 2266.22
_space_group_crystal_system triclinic
_space_group_IT_number 2
_space_group_name_Hall '-P 1'
_space_group_name_H-M_alt 'P -1'
_atom_sites_solution_hydrogens geom
_audit_creation_method SHELXL-2016/6
_audit_update_record
;
2019-08-22 deposited with the CCDC.	2020-02-17 downloaded from the CCDC.
;
_cell_angle_alpha 81.260(2)
_cell_angle_beta 86.319(2)
_cell_angle_gamma 68.024(2)
_cell_formula_units_Z 1
_cell_length_a 9.8908(6)
_cell_length_b 10.5382(6)
_cell_length_c 15.9326(10)
_cell_measurement_reflns_used 9963
_cell_measurement_temperature 120(2)
_cell_measurement_theta_max 27.09
_cell_measurement_theta_min 2.43
_cell_volume 1522.08(16)
_computing_cell_refinement 'Bruker SAINT'
_computing_data_collection 'Bruker APEX2'
_computing_data_reduction 'Bruker SAINT'
_computing_structure_refinement 'SHELXL-2016/6 (Sheldrick, 2016)'
_computing_structure_solution 'SHELXT 2014/5 (Sheldrick, 2014)'
_diffrn_ambient_temperature 120(2)
_diffrn_measured_fraction_theta_full 0.935
_diffrn_measured_fraction_theta_max 0.942
_diffrn_measurement_device_type 'Bruker APEX-II CCD'
_diffrn_radiation_type MoK\a
_diffrn_radiation_wavelength 0.71073
_diffrn_reflns_av_R_equivalents 0.0631
_diffrn_reflns_av_unetI/netI 0.0812
_diffrn_reflns_Laue_measured_fraction_full 0.935
_diffrn_reflns_Laue_measured_fraction_max 0.942
_diffrn_reflns_limit_h_max 12
_diffrn_reflns_limit_h_min -12
_diffrn_reflns_limit_k_max 13
_diffrn_reflns_limit_k_min -11
_diffrn_reflns_limit_l_max 20
_diffrn_reflns_limit_l_min -20
_diffrn_reflns_number 14416
_diffrn_reflns_point_group_measured_fraction_full 0.935
_diffrn_reflns_point_group_measured_fraction_max 0.942
_diffrn_reflns_theta_full 25.242
_diffrn_reflns_theta_max 27.092
_diffrn_reflns_theta_min 2.561
_exptl_absorpt_coefficient_mu 11.971
_exptl_absorpt_correction_T_max 0.7455
_exptl_absorpt_correction_T_min 0.3970
_exptl_absorpt_correction_type multi-scan
_exptl_crystal_colour colourless
_exptl_crystal_density_diffrn 2.472
_exptl_crystal_description block
_exptl_crystal_F_000 1054
_exptl_crystal_size_max 0.18
_exptl_crystal_size_mid 0.16
_exptl_crystal_size_min 0.14
_refine_diff_density_max 2.580
_refine_diff_density_min -2.924
_refine_diff_density_rms 0.453
_refine_ls_extinction_method none
_refine_ls_goodness_of_fit_ref 1.057
_refine_ls_hydrogen_treatment constr
_refine_ls_matrix_type full
_refine_ls_number_parameters 391
_refine_ls_number_reflns 6336
_refine_ls_number_restraints 0
_refine_ls_restrained_S_all 1.057
_refine_ls_R_factor_all 0.0666
_refine_ls_R_factor_gt 0.0646
_refine_ls_shift/su_max 0.001
_refine_ls_shift/su_mean 0.000
_refine_ls_structure_factor_coef Fsqd
_refine_ls_weighting_details 'w=1/[\s^2^(Fo^2^)+(0.1366P)^2^+2.0983P] where P=(Fo^2^+2Fc^2^)/3'
_refine_ls_weighting_scheme calc
_refine_ls_wR_factor_gt 0.1780
_refine_ls_wR_factor_ref 0.1811
_reflns_Friedel_coverage 0.000
_reflns_number_gt 5923
_reflns_number_total 6336
_reflns_threshold_expression 'I > 2\s(I)'
_cod_data_source_file d0dt00365d2.cif
_cod_data_source_block HL-Re
_cod_depositor_comments 'Adding full bibliography for 7703521--7703522.cif.'
_cod_database_code 7703521
_shelx_shelxl_version_number 2016/6
_shelx_space_group_comment
;
The symmetry employed for this shelxl refinement is uniquely defined
by the following loop, which should always be used as a source of
symmetry information in preference to the above space-group names.
They are only intended as comments.
;

loop_
_space_group_symop_operation_xyz
'x, y, z'
'-x, -y, -z'

loop_
_atom_site_label
_atom_site_type_symbol
_atom_site_fract_x
_atom_site_fract_y
_atom_site_fract_z
_atom_site_U_iso_or_equiv
_atom_site_adp_type
_atom_site_occupancy
_atom_site_site_symmetry_order
_atom_site_calc_flag
_atom_site_refinement_flags_posn
_atom_site_refinement_flags_adp
_atom_site_refinement_flags_occupancy
_atom_site_disorder_assembly
_atom_site_disorder_group
Re01 Re 0.30455(3) 0.11535(3) 0.36438(2) 0.01919(15) Uani 1 1 d . . . . .
Re02 Re 0.64942(3) 0.65569(3) 0.42172(2) 0.01907(15) Uani 1 1 d . . . . .
Re03 Re 0.31401(4) 0.41664(4) 0.04584(2) 0.03087(16) Uani 1 1 d . . . . .
C4 C 0.9331(8) -0.0480(7) 0.4433(4) 0.0134(12) Uani 1 1 d . . . . .
O005 O 0.9508(9) 0.8295(8) 0.9899(5) 0.0453(18) Uani 1 1 d . . . . .
O1 O 0.1638(6) 0.2674(6) 0.3805(4) 0.0295(13) Uani 1 1 d . . . . .
N007 N 0.6951(7) 0.3348(7) 0.7139(4) 0.0216(13) Uani 1 1 d . . . . .
N008 N 0.8508(7) -0.0435(6) 0.2972(4) 0.0191(12) Uani 1 1 d . . . . .
O8 O 0.5837(8) 0.7990(7) 0.3452(4) 0.0365(15) Uani 1 1 d . . . . .
C3 C 0.6601(8) 0.3079(8) 0.2634(5) 0.0191(14) Uani 1 1 d . . . . .
H3 H 0.571329 0.292830 0.262455 0.023 Uiso 1 1 calc R U . . .
N00B N 0.7589(7) 0.2618(6) 0.3281(4) 0.0157(11) Uani 1 1 d . . . . .
O3 O 0.2392(8) 0.0332(7) 0.3002(5) 0.0400(16) Uani 1 1 d . . . . .
O4 O 0.4508(6) 0.1464(6) 0.3158(4) 0.0280(12) Uani 1 1 d . . . . .
C2 C 0.8929(9) 0.2923(7) 0.5169(5) 0.0194(15) Uani 1 1 d . . . . .
H00A H 0.977655 0.321493 0.508973 0.023 Uiso 1 1 calc R U . . .
H00B H 0.823454 0.344725 0.470570 0.023 Uiso 1 1 calc R U . . .
O9 O 0.5786(7) 0.6979(8) 0.5193(4) 0.0447(18) Uani 1 1 d . . . . .
N00G N 0.7760(7) 0.0185(7) 0.1678(4) 0.0217(13) Uani 1 1 d . . . . .
O10 O 0.8377(6) 0.5977(7) 0.4268(5) 0.0360(15) Uani 1 1 d . . . . .
O7 O 0.4271(12) 0.3822(12) -0.0399(5) 0.073(3) Uani 1 1 d . . . . .
N1 N 0.8221(7) 0.3283(6) 0.5984(4) 0.0172(12) Uani 1 1 d . . . . .
N2 N 0.8432(8) 0.3758(7) 0.2282(4) 0.0243(13) Uani 1 1 d . . . . .
C00L C 0.9074(9) 0.0317(8) 0.1692(5) 0.0251(16) Uani 1 1 d . . . . .
H00L H 0.955937 0.063238 0.122018 0.030 Uiso 1 1 calc R U . . .
C00M C 0.8758(8) 0.0920(7) 0.4556(4) 0.0147(13) Uani 1 1 d . . . . .
C00N C 0.9441(8) 0.1407(7) 0.5098(4) 0.0155(13) Uani 1 1 d . . . . .
O11 O 0.5992(9) 0.5264(7) 0.3988(6) 0.050(2) Uani 1 1 d . . . . .
O2 O 0.3537(7) 0.0128(8) 0.4595(5) 0.0453(19) Uani 1 1 d . . . . .
C00Q C 0.7351(8) 0.1893(8) 0.4112(4) 0.0189(14) Uani 1 1 d . . . . .
H00C H 0.674760 0.135611 0.403001 0.023 Uiso 1 1 calc R U . . .
H00D H 0.679831 0.258852 0.448553 0.023 Uiso 1 1 calc R U . . .
C00R C 0.8698(8) 0.3037(8) 0.3062(5) 0.0196(14) Uani 1 1 d . . . . .
H00R H 0.952495 0.285659 0.339900 0.023 Uiso 1 1 calc R U . . .
C00S C 0.7424(9) -0.0282(8) 0.2470(5) 0.0215(14) Uani 1 1 d . . . . .
H00S H 0.656872 -0.046686 0.263648 0.026 Uiso 1 1 calc R U . . .
C00T C 0.9561(9) -0.0081(9) 0.2495(5) 0.0248(16) Uani 1 1 d . . . . .
H00T H 1.045822 -0.011231 0.269499 0.030 Uiso 1 1 calc R U . . .
C00U C 0.7132(9) 0.3786(8) 0.2015(5) 0.0245(15) Uani 1 1 d . . . . .
H00U H 0.668235 0.422848 0.148444 0.029 Uiso 1 1 calc R U . . .
C00V C 0.8540(8) -0.1015(7) 0.3890(4) 0.0170(13) Uani 1 1 d . . . . .
H00E H 0.752573 -0.079042 0.410248 0.020 Uiso 1 1 calc R U . . .
H00F H 0.901464 -0.203396 0.394549 0.020 Uiso 1 1 calc R U . . .
C00W C 0.8213(9) 0.4398(8) 0.6350(5) 0.0263(17) Uani 1 1 d . . . . .
H00W H 0.868699 0.501713 0.613531 0.032 Uiso 1 1 calc R U . . .
O5 O 0.1977(13) 0.5821(13) 0.0277(9) 0.104(5) Uani 1 1 d . . . . .
C00Y C 0.6056(10) 0.2972(11) 0.7851(6) 0.035(2) Uani 1 1 d . . . . .
H00G H 0.538309 0.261169 0.762454 0.042 Uiso 1 1 calc R U . . .
H00H H 0.545899 0.381368 0.810205 0.042 Uiso 1 1 calc R U . . .
O6 O 0.4108(10) 0.3902(10) 0.1349(5) 0.054(2) Uani 1 1 d . . . . .
C60 C 0.5476(13) 0.0235(13) 0.1113(7) 0.048(3) Uani 1 1 d . . . . .
H60A H 0.577466 -0.077320 0.121098 0.072 Uiso 1 1 calc R U . . .
H60B H 0.482825 0.061111 0.062145 0.072 Uiso 1 1 calc R U . . .
H60C H 0.496166 0.062196 0.161583 0.072 Uiso 1 1 calc R U . . .
C011 C 0.7417(8) 0.2697(7) 0.6473(5) 0.0210(14) Uani 1 1 d . . . . .
H011 H 0.721184 0.192826 0.636009 0.025 Uiso 1 1 calc R U . . .
C012 C 0.9369(9) 0.4436(9) 0.1820(5) 0.0280(17) Uani 1 1 d . . . . .
H01A H 0.945995 0.427743 0.121889 0.034 Uiso 1 1 calc R U . . .
H01B H 1.035596 0.403091 0.207058 0.034 Uiso 1 1 calc R U . . .
C013 C 0.8724(16) 0.6003(13) 0.1866(7) 0.051(3) Uani 1 1 d . . . . .
H01C H 0.772051 0.639097 0.165656 0.077 Uiso 1 1 calc R U . . .
H01D H 0.931322 0.645087 0.151471 0.077 Uiso 1 1 calc R U . . .
H01E H 0.872683 0.616132 0.245615 0.077 Uiso 1 1 calc R U . . .
C014 C 0.6977(11) 0.1900(11) 0.8539(6) 0.038(2) Uani 1 1 d . . . . .
H01F H 0.747001 0.102380 0.831329 0.057 Uiso 1 1 calc R U . . .
H01G H 0.635126 0.176602 0.901923 0.057 Uiso 1 1 calc R U . . .
H01H H 0.770630 0.221450 0.872949 0.057 Uiso 1 1 calc R U . . .
C015 C 0.7408(10) 0.4439(9) 0.7069(5) 0.0271(17) Uani 1 1 d . . . . .
H015 H 0.719838 0.509697 0.745243 0.033 Uiso 1 1 calc R U . . .
O12 O 0.2191(12) 0.3091(15) 0.0599(9) 0.096(4) Uani 1 1 d . . . . .
C1 C 0.6804(11) 0.0609(11) 0.0943(6) 0.039(2) Uani 1 1 d . . . . .
H1A H 0.735534 0.016229 0.045791 0.047 Uiso 1 1 calc R U . . .
H1B H 0.649097 0.162140 0.078120 0.047 Uiso 1 1 calc R U . . .

loop_
_atom_site_aniso_label
_atom_site_aniso_U_11
_atom_site_aniso_U_22
_atom_site_aniso_U_33
_atom_site_aniso_U_23
_atom_site_aniso_U_13
_atom_site_aniso_U_12
Re01 0.0145(2) 0.0172(2) 0.0270(2) -0.00237(14) 0.00168(14) -0.00779(15)
Re02 0.0162(2) 0.0131(2) 0.0271(2) -0.00190(14) 0.00053(14) -0.00494(15)
Re03 0.0213(2) 0.0400(3) 0.0250(2) -0.01030(17) -0.00328(16) -0.00144(18)
C4 0.013(3) 0.015(3) 0.012(3) 0.001(2) -0.002(2) -0.006(3)
O005 0.043(4) 0.040(4) 0.051(4) -0.007(3) 0.014(3) -0.016(3)
O1 0.019(3) 0.022(3) 0.046(4) -0.005(3) -0.004(3) -0.005(2)
N007 0.015(3) 0.031(3) 0.016(3) -0.001(3) 0.001(2) -0.006(3)
N008 0.017(3) 0.019(3) 0.022(3) -0.009(2) 0.001(2) -0.005(2)
O8 0.037(4) 0.029(3) 0.040(4) 0.001(3) -0.009(3) -0.009(3)
C3 0.013(3) 0.022(3) 0.022(3) -0.003(3) -0.008(3) -0.004(3)
N00B 0.013(3) 0.016(3) 0.016(3) 0.004(2) -0.005(2) -0.004(2)
O3 0.036(4) 0.032(3) 0.061(5) -0.012(3) -0.010(3) -0.019(3)
O4 0.023(3) 0.029(3) 0.035(3) -0.006(2) 0.011(2) -0.015(2)
C2 0.027(4) 0.009(3) 0.020(3) 0.000(3) -0.004(3) -0.005(3)
O9 0.025(3) 0.060(5) 0.032(3) -0.014(3) 0.004(3) 0.006(3)
N00G 0.022(3) 0.023(3) 0.014(3) 0.002(2) -0.004(2) -0.002(3)
O10 0.016(3) 0.029(3) 0.060(4) -0.004(3) 0.005(3) -0.007(2)
O7 0.075(7) 0.087(7) 0.034(4) -0.005(4) 0.018(4) -0.008(5)
N1 0.019(3) 0.010(2) 0.020(3) -0.001(2) -0.001(2) -0.004(2)
N2 0.023(3) 0.030(3) 0.024(3) 0.002(3) -0.005(3) -0.015(3)
C00L 0.024(4) 0.029(4) 0.019(3) 0.006(3) 0.000(3) -0.009(3)
C00M 0.013(3) 0.016(3) 0.016(3) -0.002(3) 0.004(3) -0.007(3)
C00N 0.021(3) 0.016(3) 0.011(3) -0.006(2) 0.003(3) -0.009(3)
O11 0.052(5) 0.019(3) 0.086(6) -0.005(3) -0.028(4) -0.017(3)
O2 0.028(3) 0.049(4) 0.043(4) 0.011(3) 0.017(3) -0.005(3)
C00Q 0.020(4) 0.021(3) 0.015(3) -0.001(3) 0.001(3) -0.007(3)
C00R 0.015(3) 0.023(3) 0.019(3) 0.005(3) -0.002(3) -0.007(3)
C00S 0.022(4) 0.023(3) 0.018(3) -0.004(3) 0.001(3) -0.006(3)
C00T 0.027(4) 0.029(4) 0.022(4) -0.004(3) 0.006(3) -0.014(3)
C00U 0.023(4) 0.027(4) 0.024(4) -0.001(3) -0.002(3) -0.009(3)
C00V 0.024(4) 0.020(3) 0.012(3) 0.002(2) -0.004(3) -0.014(3)
C00W 0.030(4) 0.023(4) 0.031(4) -0.011(3) 0.004(3) -0.013(3)
O5 0.068(7) 0.083(8) 0.119(10) -0.044(7) -0.040(7) 0.036(6)
C00Y 0.023(4) 0.045(5) 0.031(4) -0.002(4) 0.010(4) -0.009(4)
O6 0.058(5) 0.069(5) 0.036(4) -0.017(4) -0.018(4) -0.018(4)
C60 0.043(6) 0.062(7) 0.036(5) -0.013(5) -0.022(5) -0.009(5)
C011 0.021(4) 0.012(3) 0.027(4) -0.002(3) 0.003(3) -0.004(3)
C012 0.021(4) 0.039(4) 0.024(4) 0.007(3) -0.001(3) -0.017(4)
C013 0.075(8) 0.052(6) 0.044(6) 0.003(5) 0.002(6) -0.047(7)
C014 0.030(5) 0.050(6) 0.032(5) -0.002(4) -0.002(4) -0.014(4)
C015 0.032(4) 0.026(4) 0.022(4) -0.013(3) 0.004(3) -0.006(3)
O12 0.066(7) 0.126(11) 0.130(11) -0.049(9) 0.018(7) -0.067(7)
C1 0.030(5) 0.043(5) 0.028(4) -0.006(4) -0.002(4) 0.006(4)

loop_
_atom_type_symbol
_atom_type_description
_atom_type_scat_dispersion_real
_atom_type_scat_dispersion_imag
_atom_type_scat_source
C C 0.0033 0.0016 'International Tables Vol C Tables 4.2.6.8 and 6.1.1.4'
H H 0.0000 0.0000 'International Tables Vol C Tables 4.2.6.8 and 6.1.1.4'
N N 0.0061 0.0033 'International Tables Vol C Tables 4.2.6.8 and 6.1.1.4'
O O 0.0106 0.0060 'International Tables Vol C Tables 4.2.6.8 and 6.1.1.4'
Re Re -1.0185 7.2310 'International Tables Vol C Tables 4.2.6.8 and 6.1.1.4'

loop_
_geom_angle_atom_site_label_1
_geom_angle_atom_site_label_2
_geom_angle_atom_site_label_3
_geom_angle
_geom_angle_site_symmetry_1
_geom_angle_site_symmetry_3
_geom_angle_publ_flag
O2 Re01 O4 110.7(3) . . ?
O2 Re01 O3 108.8(4) . . ?
O4 Re01 O3 109.5(3) . . ?
O2 Re01 O1 109.2(3) . . ?
O4 Re01 O1 111.3(3) . . ?
O3 Re01 O1 107.3(3) . . ?
O11 Re02 O9 108.5(4) . . ?
O11 Re02 O8 110.1(4) . . ?
O9 Re02 O8 109.9(3) . . ?
O11 Re02 O10 109.5(3) . . ?
O9 Re02 O10 108.4(3) . . ?
O8 Re02 O10 110.4(3) . . ?
O5 Re03 O6 110.3(5) . . ?
O5 Re03 O7 108.4(7) . . ?
O6 Re03 O7 110.6(5) . . ?
O5 Re03 O12 109.9(7) . . ?
O6 Re03 O12 108.1(6) . . ?
O7 Re03 O12 109.5(6) . . ?
C00M C4 C00N 119.5(6) . 2_756 ?
C00M C4 C00V 120.1(6) . . ?
C00N C4 C00V 120.0(6) 2_756 . ?
C011 N007 C015 109.0(6) . . ?
C011 N007 C00Y 125.6(7) . . ?
C015 N007 C00Y 125.4(7) . . ?
C00S N008 C00T 109.2(7) . . ?
C00S N008 C00V 121.9(6) . . ?
C00T N008 C00V 128.7(7) . . ?
C00U C3 N00B 106.6(7) . . ?
C00U C3 H3 126.7 . . ?
N00B C3 H3 126.7 . . ?
C00R N00B C3 109.4(6) . . ?
C00R N00B C00Q 126.8(6) . . ?
C3 N00B C00Q 123.6(6) . . ?
N1 C2 C00N 113.8(6) . . ?
N1 C2 H00A 108.8 . . ?
C00N C2 H00A 108.8 . . ?
N1 C2 H00B 108.8 . . ?
C00N C2 H00B 108.8 . . ?
H00A C2 H00B 107.7 . . ?
C00S N00G C00L 109.0(6) . . ?
C00S N00G C1 125.4(7) . . ?
C00L N00G C1 125.3(7) . . ?
C011 N1 C00W 107.7(6) . . ?
C011 N1 C2 128.2(6) . . ?
C00W N1 C2 124.0(6) . . ?
C00R N2 C00U 108.3(7) . . ?
C00R N2 C012 124.9(7) . . ?
C00U N2 C012 126.8(7) . . ?
C00T C00L N00G 107.5(7) . . ?
C00T C00L H00L 126.3 . . ?
N00G C00L H00L 126.3 . . ?
C00N C00M C4 120.5(7) . . ?
C00N C00M C00Q 120.0(6) . . ?
C4 C00M C00Q 119.5(6) . . ?
C00M C00N C4 119.9(6) . 2_756 ?
C00M C00N C2 121.0(7) . . ?
C4 C00N C2 119.0(6) 2_756 . ?
N00B C00Q C00M 113.7(6) . . ?
N00B C00Q H00C 108.8 . . ?
C00M C00Q H00C 108.8 . . ?
N00B C00Q H00D 108.8 . . ?
C00M C00Q H00D 108.8 . . ?
H00C C00Q H00D 107.7 . . ?
N00B C00R N2 107.7(6) . . ?
N00B C00R H00R 126.2 . . ?
N2 C00R H00R 126.2 . . ?
N008 C00S N00G 107.3(7) . . ?
N008 C00S H00S 126.3 . . ?
N00G C00S H00S 126.3 . . ?
C00L C00T N008 106.9(7) . . ?
C00L C00T H00T 126.5 . . ?
N008 C00T H00T 126.5 . . ?
C3 C00U N2 108.1(7) . . ?
C3 C00U H00U 125.9 . . ?
N2 C00U H00U 125.9 . . ?
C4 C00V N008 113.5(5) . . ?
C4 C00V H00E 108.9 . . ?
N008 C00V H00E 108.9 . . ?
C4 C00V H00F 108.9 . . ?
N008 C00V H00F 108.9 . . ?
H00E C00V H00F 107.7 . . ?
C015 C00W N1 107.2(7) . . ?
C015 C00W H00W 126.4 . . ?
N1 C00W H00W 126.4 . . ?
N007 C00Y C014 112.6(7) . . ?
N007 C00Y H00G 109.1 . . ?
C014 C00Y H00G 109.1 . . ?
N007 C00Y H00H 109.1 . . ?
C014 C00Y H00H 109.1 . . ?
H00G C00Y H00H 107.8 . . ?
C1 C60 H60A 109.5 . . ?
C1 C60 H60B 109.5 . . ?
H60A C60 H60B 109.5 . . ?
C1 C60 H60C 109.5 . . ?
H60A C60 H60C 109.5 . . ?
H60B C60 H60C 109.5 . . ?
N1 C011 N007 109.3(7) . . ?
N1 C011 H011 125.4 . . ?
N007 C011 H011 125.4 . . ?
N2 C012 C013 110.5(8) . . ?
N2 C012 H01A 109.5 . . ?
C013 C012 H01A 109.5 . . ?
N2 C012 H01B 109.5 . . ?
C013 C012 H01B 109.5 . . ?
H01A C012 H01B 108.1 . . ?
C012 C013 H01C 109.5 . . ?
C012 C013 H01D 109.5 . . ?
H01C C013 H01D 109.5 . . ?
C012 C013 H01E 109.5 . . ?
H01C C013 H01E 109.5 . . ?
H01D C013 H01E 109.5 . . ?
C00Y C014 H01F 109.5 . . ?
C00Y C014 H01G 109.5 . . ?
H01F C014 H01G 109.5 . . ?
C00Y C014 H01H 109.5 . . ?
H01F C014 H01H 109.5 . . ?
H01G C014 H01H 109.5 . . ?
C00W C015 N007 106.8(7) . . ?
C00W C015 H015 126.6 . . ?
N007 C015 H015 126.6 . . ?
N00G C1 C60 112.5(8) . . ?
N00G C1 H1A 109.1 . . ?
C60 C1 H1A 109.1 . . ?
N00G C1 H1B 109.1 . . ?
C60 C1 H1B 109.1 . . ?
H1A C1 H1B 107.8 . . ?

loop_
_geom_bond_atom_site_label_1
_geom_bond_atom_site_label_2
_geom_bond_distance
_geom_bond_site_symmetry_2
_geom_bond_publ_flag
Re01 O2 1.704(7) . ?
Re01 O4 1.713(5) . ?
Re01 O3 1.728(6) . ?
Re01 O1 1.726(6) . ?
Re02 O11 1.708(6) . ?
Re02 O9 1.715(6) . ?
Re02 O8 1.731(6) . ?
Re02 O10 1.732(6) . ?
Re03 O5 1.684(11) . ?
Re03 O6 1.692(7) . ?
Re03 O7 1.703(8) . ?
Re03 O12 1.705(11) . ?
C4 C00M 1.409(9) . ?
C4 C00N 1.412(10) 2_756 ?
C4 C00V 1.498(9) . ?
N007 C011 1.315(10) . ?
N007 C015 1.372(11) . ?
N007 C00Y 1.492(10) . ?
N008 C00S 1.325(10) . ?
N008 C00T 1.380(10) . ?
N008 C00V 1.495(9) . ?
C3 C00U 1.344(11) . ?
C3 N00B 1.370(9) . ?
C3 H3 0.9500 . ?
N00B C00R 1.336(9) . ?
N00B C00Q 1.477(9) . ?
C2 N1 1.468(9) . ?
C2 C00N 1.504(9) . ?
C2 H00A 0.9900 . ?
C2 H00B 0.9900 . ?
N00G C00S 1.351(10) . ?
N00G C00L 1.359(11) . ?
N00G C1 1.460(11) . ?
N1 C011 1.327(10) . ?
N1 C00W 1.386(9) . ?
N2 C00R 1.341(10) . ?
N2 C00U 1.369(11) . ?
N2 C012 1.470(10) . ?
C00L C00T 1.345(11) . ?
C00L H00L 0.9500 . ?
C00M C00N 1.392(10) . ?
C00M C00Q 1.524(10) . ?
C00Q H00C 0.9900 . ?
C00Q H00D 0.9900 . ?
C00R H00R 0.9500 . ?
C00S H00S 0.9500 . ?
C00T H00T 0.9500 . ?
C00U H00U 0.9500 . ?
C00V H00E 0.9900 . ?
C00V H00F 0.9900 . ?
C00W C015 1.348(11) . ?
C00W H00W 0.9500 . ?
C00Y C014 1.513(14) . ?
C00Y H00G 0.9900 . ?
C00Y H00H 0.9900 . ?
C60 C1 1.504(17) . ?
C60 H60A 0.9800 . ?
C60 H60B 0.9800 . ?
C60 H60C 0.9800 . ?
C011 H011 0.9500 . ?
C012 C013 1.543(15) . ?
C012 H01A 0.9900 . ?
C012 H01B 0.9900 . ?
C013 H01C 0.9800 . ?
C013 H01D 0.9800 . ?
C013 H01E 0.9800 . ?
C014 H01F 0.9800 . ?
C014 H01G 0.9800 . ?
C014 H01H 0.9800 . ?
C015 H015 0.9500 . ?
C1 H1A 0.9900 . ?
C1 H1B 0.9900 . ?
